data_7028653
loop_
_publ_author_name
'Aspinall, Helen C.'
'Bacsa, John'
'Beckingham, Oliver D.'
'Eden, Edward G. B.'
'Greeves, Nicholas'
'Hobbs, Matthew D.'
'Potjewyd, Frances'
'Schmidtmann, Marc'
'Thomas, Christopher D.'

_publ_section_title
;
 Adding the right (or left) twist to tris-chelate complexes--coordination
 chemistry of chiral oxazolylphenolates with M3+ ions (M = Al or
 lanthanide).
;
_journal_issue 3
_journal_name_full 'Dalton transactions (Cambridge, England : 2003)'
_journal_page_first 1434
_journal_page_last 1442
_journal_paper_doi 10.1039/c3dt52366g
_journal_volume 43
_journal_year 2014
_chemical_formula_sum 'C43 H56 Al N3 O7'
_chemical_formula_weight 753.89
_chemical_name_systematic
; 
 ? 
;
_space_group_IT_number 1
_symmetry_cell_setting triclinic
_symmetry_space_group_name_Hall 'P 1'
_symmetry_space_group_name_H-M 'P 1'
_atom_sites_solution_hydrogens geom
_atom_sites_solution_primary direct
_atom_sites_solution_secondary difmap
_audit_creation_method SHELXL-97
_cell_angle_alpha 83.4160(10)
_cell_angle_beta 75.6490(10)
_cell_angle_gamma 86.3070(10)
_cell_formula_units_Z 2
_cell_length_a 12.4850(6)
_cell_length_b 12.6993(6)
_cell_length_c 13.5170(7)
_cell_measurement_reflns_used 10111
_cell_measurement_temperature 100(2)
_cell_measurement_theta_max 24.32
_cell_measurement_theta_min 2.83
_cell_volume 2061.12(18)
_computing_structure_refinement 'SHELXL-97 (Sheldrick, 2008)'
_computing_structure_solution 'SHELXS-97 (Sheldrick, 2008)'
_diffrn_ambient_temperature 100(2)
_diffrn_measured_fraction_theta_full 0.995
_diffrn_measured_fraction_theta_max 0.995
_diffrn_measurement_device_type 'Bruker APEX'
_diffrn_measurement_method \w
_diffrn_radiation_monochromator graphite
_diffrn_radiation_source 'fine-focus sealed tube'
_diffrn_radiation_type MoK\a
_diffrn_radiation_wavelength 0.71073
_diffrn_reflns_av_R_equivalents 0.0233
_diffrn_reflns_av_sigmaI/netI 0.0374
_diffrn_reflns_limit_h_max 15
_diffrn_reflns_limit_h_min -15
_diffrn_reflns_limit_k_max 15
_diffrn_reflns_limit_k_min -15
_diffrn_reflns_limit_l_max 16
_diffrn_reflns_limit_l_min -16
_diffrn_reflns_number 33146
_diffrn_reflns_theta_full 26.02
_diffrn_reflns_theta_max 26.02
_diffrn_reflns_theta_min 2.56
_exptl_absorpt_coefficient_mu 0.101
_exptl_absorpt_correction_T_max 0.9800
_exptl_absorpt_correction_T_min 0.9702
_exptl_absorpt_correction_type multi-scan
_exptl_absorpt_process_details SADABS
_exptl_crystal_colour colourless
_exptl_crystal_density_diffrn 1.215
_exptl_crystal_density_method 'not measured'
_exptl_crystal_description prism
_exptl_crystal_F_000 808
_exptl_crystal_size_max 0.30
_exptl_crystal_size_mid 0.20
_exptl_crystal_size_min 0.20
_refine_diff_density_max 0.316
_refine_diff_density_min -0.265
_refine_diff_density_rms 0.039
_refine_ls_abs_structure_details 'Flack H D (1983), Acta Cryst. A39, 876-881'
_refine_ls_abs_structure_Flack 0.03(9)
_refine_ls_extinction_method none
_refine_ls_goodness_of_fit_ref 1.017
_refine_ls_hydrogen_treatment constr
_refine_ls_matrix_type full
_refine_ls_number_parameters 987
_refine_ls_number_reflns 15711
_refine_ls_number_restraints 88
_refine_ls_restrained_S_all 1.034
_refine_ls_R_factor_all 0.0414
_refine_ls_R_factor_gt 0.0373
_refine_ls_shift/su_max 0.001
_refine_ls_shift/su_mean 0.000
_refine_ls_structure_factor_coef Fsqd
_refine_ls_weighting_details 'calc w=1/[\s^2^(Fo^2^)+(0.0458P)^2^+0.4242P] where P=(Fo^2^+2Fc^2^)/3'
_refine_ls_weighting_scheme calc
_refine_ls_wR_factor_gt 0.0868
_refine_ls_wR_factor_ref 0.0897
_reflns_number_gt 14670
_reflns_number_total 15711
_reflns_threshold_expression >2sigma(I)
_cod_data_source_file c3dt52366g.txt
_cod_data_source_block AliPrMePh3
_cod_original_sg_symbol_H-M P1
_cod_database_code 7028653

loop_
_symmetry_equiv_pos_as_xyz
'x, y, z'

loop_
_atom_site_label
_atom_site_type_symbol
_atom_site_fract_x
_atom_site_fract_y
_atom_site_fract_z
_atom_site_U_iso_or_equiv
_atom_site_adp_type
_atom_site_occupancy
_atom_site_symmetry_multiplicity
_atom_site_calc_flag
_atom_site_refinement_flags
_atom_site_disorder_assembly
_atom_site_disorder_group
Al1 Al 0.19509(5) 0.63191(4) 0.53391(4) 0.01728(12) Uani 1 1 d . . .
O1 O 0.21118(11) 0.50307(10) 0.48071(10) 0.0209(3) Uani 1 1 d . . .
N1 N 0.36349(14) 0.64098(13) 0.48872(12) 0.0196(4) Uani 1 1 d . . .
C1 C 0.27976(18) 0.47536(16) 0.39590(16) 0.0226(4) Uani 1 1 d . . .
Al2 Al 0.84249(5) 0.11209(4) 0.13372(4) 0.01716(12) Uani 1 1 d . . .
O2 O 0.51644(12) 0.64529(13) 0.36013(11) 0.0302(3) Uani 1 1 d . . .
N2 N 0.18761(14) 0.55092(12) 0.67361(13) 0.0197(4) Uani 1 1 d . . .
C2 C 0.38172(17) 0.52343(16) 0.35284(15) 0.0232(4) Uani 1 1 d . . .
O3 O 0.18175(11) 0.75393(10) 0.59548(10) 0.0194(3) Uani 1 1 d . . .
N3 N 0.02796(14) 0.61836(13) 0.55531(12) 0.0192(3) Uani 1 1 d . . .
C3 C 0.41673(17) 0.60458(16) 0.40452(16) 0.0232(4) Uani 1 1 d . . .
O4 O 0.15866(12) 0.52560(11) 0.84504(11) 0.0256(3) Uani 1 1 d . . .
N4 N 0.82949(13) 0.25422(13) 0.19461(13) 0.0197(3) Uani 1 1 d . . .
C4 C 0.52230(19) 0.73714(19) 0.41357(17) 0.0302(5) Uani 1 1 d . . .
H4A H 0.5041 0.8036 0.3741 0.036 Uiso 1 1 calc R . .
H4B H 0.5969 0.7417 0.4255 0.036 Uiso 1 1 calc R . .
O5 O 0.19197(11) 0.71124(11) 0.41074(10) 0.0199(3) Uani 1 1 d . . .
N5 N 0.87020(13) -0.01813(12) 0.05453(12) 0.0180(3) Uani 1 1 d . . .
C5 C 0.43594(16) 0.71687(16) 0.51472(16) 0.0223(4) Uani 1 1 d . . .
H5 H 0.3927 0.7842 0.5319 0.027 Uiso 1 1 calc R . .
O6 O -0.12218(12) 0.59075(12) 0.49976(11) 0.0256(3) Uani 1 1 d . . .
N6 N 0.86258(13) 0.02274(12) 0.26311(12) 0.0185(3) Uani 1 1 d . . .
C6 C 0.48162(17) 0.66890(17) 0.60635(16) 0.0249(4) Uani 1 1 d . . .
H6 H 0.4171 0.6455 0.6633 0.030 Uiso 1 1 calc R . .
O7 O 0.99394(11) 0.12484(10) 0.09675(10) 0.0201(3) Uani 1 1 d . . .
C7 C 0.55811(18) 0.57157(19) 0.58223(18) 0.0312(5) Uani 1 1 d . . .
H7A H 0.5191 0.5188 0.5583 0.047 Uiso 1 1 calc R . .
H7B H 0.5804 0.5409 0.6443 0.047 Uiso 1 1 calc R . .
H7C H 0.6239 0.5925 0.5285 0.047 Uiso 1 1 calc R . .
O8 O 0.86746(12) 0.42703(11) 0.17345(12) 0.0280(3) Uani 1 1 d . . .
C8 C 0.5390(2) 0.75330(19) 0.64436(19) 0.0346(5) Uani 1 1 d . . .
H8A H 0.6034 0.7772 0.5905 0.052 Uiso 1 1 calc R . .
H8B H 0.5631 0.7231 0.7057 0.052 Uiso 1 1 calc R . .
H8C H 0.4873 0.8137 0.6613 0.052 Uiso 1 1 calc R . .
O9 O 0.81866(12) 0.19006(11) 0.01705(10) 0.0221(3) Uani 1 1 d . . .
C9 C 0.45105(19) 0.49208(18) 0.26131(16) 0.0302(5) Uani 1 1 d . . .
H9 H 0.5188 0.5263 0.2322 0.036 Uiso 1 1 calc R . .
O10 O 0.92867(12) -0.10425(11) -0.08713(10) 0.0232(3) Uani 1 1 d . . .
C10 C 0.4219(2) 0.4128(2) 0.21378(18) 0.0370(6) Uani 1 1 d . . .
H10 H 0.4693 0.3910 0.1524 0.044 Uiso 1 1 calc R . .
O11 O 0.69367(11) 0.09071(11) 0.18069(10) 0.0209(3) Uani 1 1 d . . .
C11 C 0.3212(2) 0.36440(19) 0.25717(18) 0.0347(5) Uani 1 1 d . . .
H11 H 0.3013 0.3091 0.2242 0.042 Uiso 1 1 calc R . .
O12 O 0.81660(12) -0.08744(11) 0.40757(11) 0.0265(3) Uani 1 1 d . . .
C12 C 0.24933(19) 0.39368(17) 0.34609(17) 0.0278(5) Uani 1 1 d . . .
C13 C 0.1404(2) 0.34387(18) 0.39014(19) 0.0353(5) Uani 1 1 d . . .
H13A H 0.1390 0.3085 0.4588 0.053 Uiso 1 1 calc R . .
H13B H 0.1298 0.2917 0.3457 0.053 Uiso 1 1 calc R . .
H13C H 0.0810 0.3987 0.3949 0.053 Uiso 1 1 calc R . .
C14 C 0.19516(16) 0.77790(15) 0.68321(14) 0.0178(4) Uani 1 1 d . . .
C15 C 0.19627(16) 0.70225(16) 0.76786(15) 0.0199(4) Uani 1 1 d . . .
C16 C 0.18116(16) 0.59189(16) 0.75793(15) 0.0192(4) Uani 1 1 d . . .
C17 C 0.12754(19) 0.42633(17) 0.81597(17) 0.0280(5) Uani 1 1 d . . .
H17A H 0.0461 0.4210 0.8330 0.034 Uiso 1 1 calc R . .
H17B H 0.1599 0.3641 0.8510 0.034 Uiso 1 1 calc R . .
C18 C 0.17576(18) 0.43391(16) 0.69985(17) 0.0247(4) Uani 1 1 d . . .
H18 H 0.1205 0.4092 0.6660 0.030 Uiso 1 1 calc R . .
C19 C 0.28625(19) 0.37214(17) 0.66605(17) 0.0284(5) Uani 1 1 d . . .
H19 H 0.3203 0.3990 0.5932 0.034 Uiso 1 1 calc R . .
C20 C 0.36912(19) 0.38736(19) 0.72964(19) 0.0328(5) Uani 1 1 d . . .
H20A H 0.3770 0.4633 0.7317 0.049 Uiso 1 1 calc R . .
H20B H 0.4411 0.3549 0.6982 0.049 Uiso 1 1 calc R . .
H20C H 0.3423 0.3536 0.7997 0.049 Uiso 1 1 calc R . .
C21 C 0.2660(2) 0.25453(19) 0.6684(3) 0.0486(7) Uani 1 1 d . . .
H21A H 0.2284 0.2269 0.7383 0.073 Uiso 1 1 calc R . .
H21B H 0.3370 0.2157 0.6472 0.073 Uiso 1 1 calc R . .
H21C H 0.2197 0.2455 0.6214 0.073 Uiso 1 1 calc R . .
C22 C 0.20984(17) 0.73329(17) 0.86027(16) 0.0240(4) Uani 1 1 d . . .
H22 H 0.2092 0.6818 0.9172 0.029 Uiso 1 1 calc R . .
C23 C 0.22416(19) 0.83859(17) 0.86845(16) 0.0277(5) Uani 1 1 d . . .
H23 H 0.2353 0.8595 0.9303 0.033 Uiso 1 1 calc R . .
C24 C 0.22208(18) 0.91389(17) 0.78542(16) 0.0263(5) Uani 1 1 d . . .
H24 H 0.2318 0.9862 0.7918 0.032 Uiso 1 1 calc R . .
C25 C 0.20625(16) 0.88681(16) 0.69378(15) 0.0205(4) Uani 1 1 d . . .
C26 C 0.19806(18) 0.96690(16) 0.60487(16) 0.0248(4) Uani 1 1 d . . .
H26A H 0.2489 0.9454 0.5422 0.037 Uiso 1 1 calc R . .
H26B H 0.2177 1.0365 0.6181 0.037 Uiso 1 1 calc R . .
H26C H 0.1222 0.9710 0.5963 0.037 Uiso 1 1 calc R . .
C27 C 0.14037(17) 0.69025(15) 0.34283(15) 0.0192(4) Uani 1 1 d . . .
C28 C 0.04000(17) 0.63588(15) 0.37014(15) 0.0206(4) Uani 1 1 d . . .
C29 C -0.01392(16) 0.61406(15) 0.47777(15) 0.0193(4) Uani 1 1 d . . .
C30 C -0.15879(18) 0.57240(19) 0.61047(16) 0.0287(5) Uani 1 1 d . . .
H30A H -0.1755 0.4969 0.6323 0.034 Uiso 1 1 calc R . .
H30B H -0.2259 0.6167 0.6363 0.034 Uiso 1 1 calc R . .
C31 C -0.06148(16) 0.60363(16) 0.65054(15) 0.0221(4) Uani 1 1 d . . .
H31 H -0.0401 0.5425 0.6962 0.027 Uiso 1 1 calc R . .
C32 C -0.08425(17) 0.70255(17) 0.70931(15) 0.0234(4) Uani 1 1 d . . .
H32 H -0.0168 0.7132 0.7337 0.028 Uiso 1 1 calc R . .
C33 C -0.1051(2) 0.80291(18) 0.64214(18) 0.0347(5) Uani 1 1 d . . .
H33A H -0.0377 0.8192 0.5886 0.052 Uiso 1 1 calc R . .
H33B H -0.1256 0.8621 0.6845 0.052 Uiso 1 1 calc R . .
H33C H -0.1653 0.7919 0.6102 0.052 Uiso 1 1 calc R . .
C34 C -0.18014(19) 0.6847(2) 0.80419(17) 0.0345(5) Uani 1 1 d . . .
H34A H -0.2474 0.6720 0.7829 0.052 Uiso 1 1 calc R . .
H34B H -0.1923 0.7476 0.8419 0.052 Uiso 1 1 calc R . .
H34C H -0.1622 0.6230 0.8486 0.052 Uiso 1 1 calc R . .
C35 C -0.01250(18) 0.61482(16) 0.29411(16) 0.0249(4) Uani 1 1 d . . .
H35 H -0.0788 0.5768 0.3128 0.030 Uiso 1 1 calc R . .
C36 C 0.03188(19) 0.64901(17) 0.19315(16) 0.0277(5) Uani 1 1 d . . .
H36 H -0.0035 0.6346 0.1418 0.033 Uiso 1 1 calc R . .
C37 C 0.1290(2) 0.70498(17) 0.16607(16) 0.0283(5) Uani 1 1 d . . .
H37 H 0.1580 0.7294 0.0960 0.034 Uiso 1 1 calc R . .
C38 C 0.18456(18) 0.72610(16) 0.23759(15) 0.0229(4) Uani 1 1 d . . .
C39 C 0.29116(19) 0.78350(18) 0.20938(16) 0.0293(5) Uani 1 1 d . . .
H39A H 0.2861 0.8400 0.2542 0.044 Uiso 1 1 calc R . .
H39B H 0.3048 0.8145 0.1378 0.044 Uiso 1 1 calc R . .
H39C H 0.3521 0.7335 0.2178 0.044 Uiso 1 1 calc R . .
C40 C 1.05775(17) 0.20634(15) 0.08243(14) 0.0194(4) Uani 1 1 d . . .
C41 C 1.01868(17) 0.30807(16) 0.11054(15) 0.0224(4) Uani 1 1 d . . .
C42 C 0.90248(17) 0.32528(15) 0.16004(15) 0.0213(4) Uani 1 1 d . . .
C43 C 0.74710(18) 0.42472(17) 0.20769(18) 0.0275(5) Uani 1 1 d . . .
H43A H 0.7121 0.4455 0.1498 0.033 Uiso 1 1 calc R . .
H43B H 0.7183 0.4728 0.2618 0.033 Uiso 1 1 calc R . .
C44 C 0.72615(17) 0.30860(15) 0.24997(16) 0.0224(4) Uani 1 1 d . . .
H44 H 0.6611 0.2844 0.2290 0.027 Uiso 1 1 calc R . .
C45 C 0.70964(18) 0.28545(17) 0.36687(16) 0.0255(5) Uani 1 1 d . . .
H45 H 0.7190 0.2069 0.3821 0.031 Uiso 1 1 calc R . .
C46 C 0.5918(2) 0.3169(2) 0.42179(18) 0.0353(5) Uani 1 1 d . . .
H46A H 0.5801 0.3938 0.4099 0.053 Uiso 1 1 calc R . .
H46B H 0.5805 0.2959 0.4956 0.053 Uiso 1 1 calc R . .
H46C H 0.5393 0.2810 0.3951 0.053 Uiso 1 1 calc R . .
C47 C 0.7945(2) 0.33632(19) 0.40806(18) 0.0332(5) Uani 1 1 d . . .
H47A H 0.8691 0.3176 0.3689 0.050 Uiso 1 1 calc R . .
H47B H 0.7864 0.3106 0.4806 0.050 Uiso 1 1 calc R . .
H47C H 0.7827 0.4136 0.4012 0.050 Uiso 1 1 calc R . .
C48 C 1.09294(18) 0.39024(17) 0.09504(16) 0.0264(5) Uani 1 1 d . . .
H48 H 1.0660 0.4588 0.1132 0.032 Uiso 1 1 calc R . .
C49 C 1.20336(18) 0.37309(18) 0.05419(17) 0.0297(5) Uani 1 1 d . . .
H49 H 1.2531 0.4290 0.0450 0.036 Uiso 1 1 calc R . .
C50 C 1.24248(18) 0.27253(18) 0.02599(16) 0.0265(5) Uani 1 1 d . . .
H50 H 1.3194 0.2609 -0.0022 0.032 Uiso 1 1 calc R . .
C51 C 1.17244(17) 0.18962(17) 0.03799(15) 0.0229(4) Uani 1 1 d . . .
C52 C 1.21277(18) 0.08162(18) 0.00709(18) 0.0310(5) Uani 1 1 d . . .
H52A H 1.1996 0.0299 0.0680 0.046 Uiso 1 1 calc R . .
H52B H 1.2922 0.0826 -0.0254 0.046 Uiso 1 1 calc R . .
H52C H 1.1729 0.0618 -0.0416 0.046 Uiso 1 1 calc R . .
C53 C 0.86664(16) 0.18053(16) -0.07919(15) 0.0212(4) Uani 1 1 d . . .
C54 C 0.91346(16) 0.08408(16) -0.11500(15) 0.0209(4) Uani 1 1 d . . .
C55 C 0.90342(16) -0.01162(15) -0.04444(15) 0.0190(4) Uani 1 1 d . . .
C56 C 0.92441(17) -0.18611(15) -0.00217(15) 0.0225(4) Uani 1 1 d . . .
H56A H 0.9999 -0.2101 0.0035 0.027 Uiso 1 1 calc R . .
H56B H 0.8845 -0.2479 -0.0110 0.027 Uiso 1 1 calc R . .
C57 C 0.86181(17) -0.13257(15) 0.09300(15) 0.0202(4) Uani 1 1 d . . .
H57 H 0.9029 -0.1482 0.1481 0.024 Uiso 1 1 calc R . .
C58 C 0.74148(17) -0.16424(16) 0.13612(16) 0.0234(4) Uani 1 1 d . . .
H58 H 0.7106 -0.1246 0.1974 0.028 Uiso 1 1 calc R . .
C59 C 0.73709(19) -0.28267(17) 0.17381(18) 0.0300(5) Uani 1 1 d . . .
H59A H 0.7697 -0.3241 0.1161 0.045 Uiso 1 1 calc R . .
H59B H 0.6599 -0.3017 0.2027 0.045 Uiso 1 1 calc R . .
H59C H 0.7788 -0.2980 0.2267 0.045 Uiso 1 1 calc R . .
C60 C 0.67006(18) -0.13323(18) 0.06054(19) 0.0313(5) Uani 1 1 d . . .
H60A H 0.6692 -0.0561 0.0439 0.047 Uiso 1 1 calc R . .
H60B H 0.5945 -0.1560 0.0912 0.047 Uiso 1 1 calc R . .
H60C H 0.7005 -0.1676 -0.0023 0.047 Uiso 1 1 calc R . .
C61 C 0.96434(18) 0.07889(17) -0.21999(16) 0.0263(5) Uani 1 1 d . . .
H61 H 0.9959 0.0134 -0.2434 0.032 Uiso 1 1 calc R . .
C62 C 0.9684(2) 0.16797(18) -0.28842(17) 0.0315(5) Uani 1 1 d . . .
H62 H 1.0036 0.1648 -0.3590 0.038 Uiso 1 1 calc R . .
C63 C 0.9205(2) 0.26318(18) -0.25339(17) 0.0312(5) Uani 1 1 d . . .
H63 H 0.9228 0.3243 -0.3014 0.037 Uiso 1 1 calc R . .
C64 C 0.86964(18) 0.27202(17) -0.15121(17) 0.0263(5) Uani 1 1 d . . .
C65 C 0.8153(2) 0.37272(18) -0.11237(18) 0.0353(5) Uani 1 1 d . . .
H65A H 0.7394 0.3593 -0.0730 0.053 Uiso 1 1 calc R . .
H65B H 0.8140 0.4260 -0.1706 0.053 Uiso 1 1 calc R . .
H65C H 0.8569 0.3988 -0.0681 0.053 Uiso 1 1 calc R . .
C66 C 0.62840(17) 0.06058(15) 0.26987(16) 0.0219(4) Uani 1 1 d . . .
C67 C 0.66816(17) 0.01098(16) 0.35394(16) 0.0223(4) Uani 1 1 d . . .
C68 C 0.78458(17) -0.01567(15) 0.33776(15) 0.0208(4) Uani 1 1 d . . .
C69 C 0.93309(18) -0.11326(16) 0.36210(17) 0.0266(5) Uani 1 1 d . . .
H69A H 0.9412 -0.1787 0.3271 0.032 Uiso 1 1 calc R . .
H69B H 0.9764 -0.1227 0.4149 0.032 Uiso 1 1 calc R . .
C70 C 0.96966(17) -0.01723(16) 0.28565(15) 0.0220(4) Uani 1 1 d . . .
H70 H 1.0217 -0.0401 0.2221 0.026 Uiso 1 1 calc R . .
C71 C 1.02216(17) 0.06804(17) 0.32884(16) 0.0237(4) Uani 1 1 d . . .
H71 H 1.0237 0.1347 0.2813 0.028 Uiso 1 1 calc R . .
C72 C 0.95715(19) 0.09320(18) 0.43569(16) 0.0282(5) Uani 1 1 d . . .
H72A H 0.8803 0.1129 0.4343 0.042 Uiso 1 1 calc R . .
H72B H 0.9906 0.1523 0.4563 0.042 Uiso 1 1 calc R . .
H72C H 0.9589 0.0306 0.4850 0.042 Uiso 1 1 calc R . .
C73 C 1.14137(19) 0.0343(2) 0.32943(19) 0.0347(5) Uani 1 1 d . . .
H73A H 1.1429 -0.0345 0.3701 0.052 Uiso 1 1 calc R . .
H73B H 1.1735 0.0874 0.3597 0.052 Uiso 1 1 calc R . .
H73C H 1.1844 0.0285 0.2589 0.052 Uiso 1 1 calc R . .
C74 C 0.59558(19) -0.01247(17) 0.45067(17) 0.0301(5) Uani 1 1 d . . .
H74 H 0.6237 -0.0440 0.5067 0.036 Uiso 1 1 calc R . .
C75 C 0.4844(2) 0.0100(2) 0.46430(19) 0.0373(6) Uani 1 1 d . . .
H75 H 0.4356 -0.0028 0.5303 0.045 Uiso 1 1 calc R . .
C76 C 0.44328(19) 0.05225(19) 0.37957(19) 0.0346(5) Uani 1 1 d . . .
H76 H 0.3658 0.0650 0.3889 0.042 Uiso 1 1 calc R . .
C77 C 0.51201(18) 0.07585(17) 0.28298(18) 0.0281(5) Uani 1 1 d . . .
C78 C 0.46939(19) 0.11692(19) 0.1910(2) 0.0355(5) Uani 1 1 d . . .
H78A H 0.4998 0.1864 0.1634 0.053 Uiso 1 1 calc R . .
H78B H 0.3885 0.1238 0.2111 0.053 Uiso 1 1 calc R . .
H78C H 0.4920 0.0674 0.1385 0.053 Uiso 1 1 calc R . .
O1S O 0.58858(16) 0.52689(18) 0.97768(17) 0.0589(6) Uani 1 1 d D . .
C1S C 0.5257(3) 0.4845(3) 0.9167(3) 0.0611(9) Uani 1 1 d D . .
H1SA H 0.4939 0.4166 0.9512 0.073 Uiso 1 1 calc R . .
H1SB H 0.5737 0.4715 0.8487 0.073 Uiso 1 1 calc R . .
C2S C 0.4355(2) 0.5642(2) 0.90439(19) 0.0385(6) Uani 1 1 d D . .
H2SA H 0.3652 0.5293 0.9104 0.046 Uiso 1 1 calc R . .
H2SB H 0.4553 0.6075 0.8372 0.046 Uiso 1 1 calc R . .
C3S C 0.4265(2) 0.6310(2) 0.99148(19) 0.0373(6) Uani 1 1 d D . .
H3SA H 0.3986 0.7040 0.9749 0.045 Uiso 1 1 calc R . .
H3SB H 0.3776 0.5991 1.0557 0.045 Uiso 1 1 calc R . .
C4S C 0.5445(2) 0.6298(2) 0.9995(2) 0.0449(7) Uani 1 1 d D . .
H4SA H 0.5862 0.6847 0.9494 0.054 Uiso 1 1 calc R . .
H4SB H 0.5478 0.6432 1.0694 0.054 Uiso 1 1 calc R . .
O2S O 0.5895(8) 0.1542(8) 0.8745(8) 0.178(4) Uiso 0.563(9) 1 d PDU A 1
C5S C 0.6510(9) 0.1058(9) 0.7772(8) 0.123(4) Uiso 0.563(9) 1 d PDU A 1
H5S1 H 0.6279 0.1441 0.7174 0.148 Uiso 0.563(9) 1 calc PR A 1
H5S2 H 0.7315 0.1139 0.7666 0.148 Uiso 0.563(9) 1 calc PR A 1
C6S C 0.6279(11) -0.0092(10) 0.7841(12) 0.157(5) Uiso 0.563(9) 1 d PDU A 1
H6S1 H 0.6339 -0.0307 0.7148 0.188 Uiso 0.563(9) 1 calc PR A 1
H6S2 H 0.6820 -0.0528 0.8153 0.188 Uiso 0.563(9) 1 calc PR A 1
C7S C 0.5236(11) -0.0238(10) 0.8434(11) 0.158(5) Uiso 0.563(9) 1 d PDU A 1
H7S1 H 0.5187 -0.0918 0.8879 0.190 Uiso 0.563(9) 1 calc PR A 1
H7S2 H 0.4688 -0.0213 0.8012 0.190 Uiso 0.563(9) 1 calc PR A 1
C8S C 0.5091(9) 0.0677(9) 0.9035(9) 0.136(4) Uiso 0.563(9) 1 d PDU A 1
H8S1 H 0.5073 0.0398 0.9753 0.163 Uiso 0.563(9) 1 calc PR A 1
H8S2 H 0.4351 0.1006 0.9033 0.163 Uiso 0.563(9) 1 calc PR A 1
O2S' O 0.6725(14) 0.1211(15) 0.6708(14) 0.257(8) Uiso 0.437(9) 1 d PDU A 2
C5S' C 0.6232(17) 0.0228(15) 0.7293(19) 0.199(9) Uiso 0.437(9) 1 d PDU A 2
H5S3 H 0.6347 -0.0355 0.6846 0.239 Uiso 0.437(9) 1 calc PR A 2
H5S4 H 0.6572 0.0008 0.7876 0.239 Uiso 0.437(9) 1 calc PR A 2
C6S' C 0.5036(15) 0.0486(17) 0.7670(18) 0.197(9) Uiso 0.437(9) 1 d PDU A 2
H6S3 H 0.4628 -0.0105 0.8118 0.237 Uiso 0.437(9) 1 calc PR A 2
H6S4 H 0.4670 0.0739 0.7110 0.237 Uiso 0.437(9) 1 calc PR A 2
C7S' C 0.5233(19) 0.135(2) 0.825(2) 0.251(10) Uiso 0.437(9) 1 d PDU A 2
H7S3 H 0.4582 0.1852 0.8382 0.301 Uiso 0.437(9) 1 calc PR A 2
H7S4 H 0.5387 0.1063 0.8913 0.301 Uiso 0.437(9) 1 calc PR A 2
C8S' C 0.6210(17) 0.1898(16) 0.7576(17) 0.197(8) Uiso 0.437(9) 1 d PDU A 2
H8S3 H 0.6755 0.1994 0.7976 0.236 Uiso 0.437(9) 1 calc PR A 2
H8S4 H 0.5981 0.2605 0.7290 0.236 Uiso 0.437(9) 1 calc PR A 2

loop_
_atom_site_aniso_label
_atom_site_aniso_U_11
_atom_site_aniso_U_22
_atom_site_aniso_U_33
_atom_site_aniso_U_23
_atom_site_aniso_U_13
_atom_site_aniso_U_12
Al1 0.0175(3) 0.0162(3) 0.0184(3) -0.0034(2) -0.0038(2) -0.0016(2)
O1 0.0230(7) 0.0188(7) 0.0214(7) -0.0057(6) -0.0043(6) -0.0010(6)
N1 0.0201(9) 0.0205(9) 0.0190(8) -0.0041(7) -0.0050(7) -0.0021(7)
C1 0.0284(11) 0.0181(10) 0.0231(10) -0.0045(8) -0.0106(9) 0.0064(8)
Al2 0.0169(3) 0.0139(3) 0.0195(3) -0.0030(2) -0.0016(2) -0.0010(2)
O2 0.0242(8) 0.0359(9) 0.0278(8) -0.0069(7) 0.0016(6) -0.0060(7)
N2 0.0200(9) 0.0161(8) 0.0231(9) -0.0014(7) -0.0053(7) -0.0021(7)
C2 0.0264(11) 0.0225(10) 0.0210(10) -0.0049(8) -0.0070(8) 0.0063(8)
O3 0.0221(7) 0.0192(7) 0.0174(7) -0.0036(5) -0.0043(6) -0.0029(6)
N3 0.0198(8) 0.0201(9) 0.0181(8) -0.0030(7) -0.0047(7) -0.0017(7)
C3 0.0205(10) 0.0239(11) 0.0239(10) 0.0000(8) -0.0036(8) -0.0005(8)
O4 0.0332(9) 0.0227(8) 0.0209(7) 0.0023(6) -0.0067(6) -0.0071(6)
N4 0.0191(9) 0.0163(8) 0.0231(8) -0.0056(7) -0.0027(7) 0.0013(7)
C4 0.0261(12) 0.0340(12) 0.0297(12) -0.0058(9) -0.0025(9) -0.0084(10)
O5 0.0222(7) 0.0206(7) 0.0172(7) -0.0029(5) -0.0047(6) -0.0022(6)
N5 0.0173(8) 0.0153(8) 0.0207(8) -0.0032(6) -0.0029(7) -0.0004(6)
C5 0.0194(10) 0.0226(10) 0.0259(10) -0.0032(8) -0.0060(8) -0.0040(8)
O6 0.0211(7) 0.0310(8) 0.0271(8) -0.0046(6) -0.0089(6) -0.0043(6)
N6 0.0193(9) 0.0154(8) 0.0200(8) -0.0047(6) -0.0025(7) 0.0005(7)
C6 0.0215(11) 0.0293(11) 0.0252(10) -0.0042(9) -0.0065(9) -0.0056(9)
O7 0.0181(7) 0.0157(7) 0.0252(7) -0.0045(5) -0.0013(6) -0.0013(5)
C7 0.0240(12) 0.0344(12) 0.0357(12) -0.0031(10) -0.0088(10) -0.0003(9)
O8 0.0294(8) 0.0146(7) 0.0368(9) -0.0051(6) -0.0009(7) -0.0006(6)
C8 0.0368(13) 0.0360(13) 0.0363(13) -0.0059(10) -0.0156(11) -0.0110(11)
O9 0.0231(7) 0.0192(7) 0.0226(7) -0.0021(6) -0.0031(6) 0.0008(6)
C9 0.0318(12) 0.0330(13) 0.0242(11) -0.0058(9) -0.0046(9) 0.0070(10)
O10 0.0290(8) 0.0184(7) 0.0201(7) -0.0050(6) -0.0010(6) 0.0004(6)
C10 0.0473(15) 0.0373(14) 0.0268(12) -0.0131(10) -0.0091(11) 0.0130(11)
O11 0.0173(7) 0.0196(7) 0.0242(7) -0.0027(6) -0.0016(6) -0.0014(6)
C11 0.0521(16) 0.0259(12) 0.0315(12) -0.0124(9) -0.0183(11) 0.0086(11)
O12 0.0309(8) 0.0193(7) 0.0271(8) 0.0029(6) -0.0053(6) -0.0013(6)
C12 0.0361(13) 0.0203(10) 0.0314(12) -0.0061(9) -0.0163(10) 0.0054(9)
C13 0.0433(14) 0.0245(12) 0.0443(14) -0.0156(10) -0.0163(11) -0.0027(10)
C14 0.0140(9) 0.0208(10) 0.0174(9) -0.0056(7) -0.0003(7) 0.0000(7)
C15 0.0170(10) 0.0223(10) 0.0198(9) -0.0057(8) -0.0016(8) -0.0014(8)
C16 0.0158(9) 0.0224(10) 0.0185(10) -0.0001(8) -0.0036(8) 0.0000(8)
C17 0.0312(12) 0.0227(11) 0.0306(11) 0.0026(9) -0.0087(10) -0.0088(9)
C18 0.0301(12) 0.0169(10) 0.0298(11) -0.0001(8) -0.0122(9) -0.0052(8)
C19 0.0331(12) 0.0219(11) 0.0326(12) -0.0032(9) -0.0128(10) 0.0001(9)
C20 0.0297(13) 0.0304(12) 0.0394(13) -0.0018(10) -0.0116(10) 0.0012(10)
C21 0.0534(17) 0.0252(13) 0.077(2) -0.0117(13) -0.0334(16) 0.0039(12)
C22 0.0237(11) 0.0285(11) 0.0186(10) -0.0042(8) -0.0031(8) 0.0019(9)
C23 0.0341(12) 0.0293(12) 0.0224(10) -0.0121(9) -0.0080(9) 0.0015(9)
C24 0.0299(12) 0.0233(11) 0.0264(11) -0.0107(9) -0.0046(9) -0.0019(9)
C25 0.0163(10) 0.0203(10) 0.0236(10) -0.0074(8) -0.0003(8) -0.0010(8)
C26 0.0294(12) 0.0182(10) 0.0255(10) -0.0057(8) -0.0022(9) -0.0022(8)
C27 0.0268(11) 0.0137(9) 0.0184(9) -0.0048(7) -0.0076(8) 0.0050(8)
C28 0.0267(11) 0.0138(9) 0.0225(10) -0.0041(8) -0.0083(8) 0.0041(8)
C29 0.0193(10) 0.0141(9) 0.0258(10) -0.0037(8) -0.0072(8) 0.0003(8)
C30 0.0237(11) 0.0374(13) 0.0254(11) -0.0051(9) -0.0041(9) -0.0072(9)
C31 0.0175(10) 0.0254(11) 0.0220(10) 0.0016(8) -0.0031(8) -0.0031(8)
C32 0.0203(10) 0.0262(11) 0.0232(10) -0.0037(8) -0.0035(8) -0.0023(8)
C33 0.0399(14) 0.0290(12) 0.0321(12) -0.0041(10) -0.0049(10) 0.0076(10)
C34 0.0276(12) 0.0457(14) 0.0283(12) -0.0085(10) 0.0000(10) -0.0053(10)
C35 0.0330(12) 0.0168(10) 0.0291(11) -0.0072(8) -0.0145(9) 0.0042(9)
C36 0.0398(13) 0.0246(11) 0.0238(10) -0.0092(9) -0.0167(10) 0.0080(9)
C37 0.0416(13) 0.0267(11) 0.0159(10) -0.0045(8) -0.0071(9) 0.0075(10)
C38 0.0293(11) 0.0184(10) 0.0196(10) -0.0049(8) -0.0036(8) 0.0053(8)
C39 0.0355(13) 0.0296(12) 0.0195(10) -0.0026(9) -0.0008(9) 0.0015(10)
C40 0.0231(10) 0.0193(10) 0.0157(9) -0.0026(7) -0.0036(8) -0.0034(8)
C41 0.0237(11) 0.0191(10) 0.0230(10) -0.0009(8) -0.0035(8) -0.0022(8)
C42 0.0246(11) 0.0145(9) 0.0240(10) -0.0054(8) -0.0034(8) 0.0007(8)
C43 0.0270(12) 0.0198(10) 0.0327(11) -0.0053(9) -0.0018(9) 0.0045(9)
C44 0.0215(11) 0.0163(10) 0.0271(11) -0.0071(8) -0.0003(8) 0.0029(8)
C45 0.0265(11) 0.0204(10) 0.0271(11) -0.0039(8) -0.0012(9) -0.0006(9)
C46 0.0314(13) 0.0367(13) 0.0333(13) -0.0103(10) 0.0020(10) 0.0040(10)
C47 0.0385(14) 0.0272(12) 0.0343(13) -0.0087(10) -0.0068(10) -0.0032(10)
C48 0.0328(12) 0.0203(10) 0.0261(11) -0.0021(8) -0.0061(9) -0.0054(9)
C49 0.0300(12) 0.0304(12) 0.0293(11) 0.0008(9) -0.0067(10) -0.0145(10)
C50 0.0180(10) 0.0384(13) 0.0235(10) -0.0007(9) -0.0044(8) -0.0091(9)
C51 0.0228(11) 0.0273(11) 0.0173(10) -0.0020(8) -0.0022(8) -0.0028(9)
C52 0.0186(11) 0.0352(13) 0.0360(12) -0.0098(10) 0.0016(9) 0.0008(9)
C53 0.0178(10) 0.0225(10) 0.0215(10) -0.0009(8) -0.0018(8) -0.0025(8)
C54 0.0195(10) 0.0213(10) 0.0213(10) -0.0023(8) -0.0038(8) -0.0022(8)
C55 0.0171(10) 0.0178(10) 0.0220(10) -0.0053(8) -0.0033(8) 0.0000(8)
C56 0.0238(11) 0.0162(10) 0.0251(10) -0.0020(8) -0.0017(8) 0.0004(8)
C57 0.0227(10) 0.0158(9) 0.0220(10) -0.0030(8) -0.0047(8) -0.0011(8)
C58 0.0231(11) 0.0183(10) 0.0265(10) -0.0056(8) 0.0008(8) -0.0039(8)
C59 0.0288(12) 0.0226(11) 0.0326(12) -0.0025(9) 0.0054(9) -0.0069(9)
C60 0.0220(11) 0.0313(12) 0.0420(13) -0.0077(10) -0.0080(10) -0.0040(9)
C61 0.0280(11) 0.0246(11) 0.0246(11) -0.0036(9) -0.0022(9) -0.0029(9)
C62 0.0375(13) 0.0331(12) 0.0206(11) -0.0010(9) -0.0004(9) -0.0054(10)
C63 0.0379(13) 0.0263(12) 0.0255(11) 0.0081(9) -0.0040(10) -0.0047(10)
C64 0.0264(11) 0.0226(11) 0.0288(11) 0.0018(9) -0.0061(9) -0.0032(9)
C65 0.0402(14) 0.0255(12) 0.0326(12) 0.0079(10) -0.0007(10) 0.0039(10)
C66 0.0208(10) 0.0134(9) 0.0287(11) -0.0056(8) 0.0012(8) -0.0021(8)
C67 0.0226(10) 0.0160(9) 0.0256(10) -0.0052(8) 0.0019(8) -0.0053(8)
C68 0.0293(11) 0.0120(9) 0.0210(10) -0.0039(7) -0.0046(8) -0.0023(8)
C69 0.0309(12) 0.0210(11) 0.0285(11) -0.0046(9) -0.0091(9) 0.0050(9)
C70 0.0222(10) 0.0219(10) 0.0217(10) -0.0067(8) -0.0044(8) 0.0050(8)
C71 0.0215(11) 0.0243(11) 0.0252(11) -0.0040(8) -0.0051(9) 0.0012(8)
C72 0.0310(12) 0.0286(12) 0.0265(11) -0.0065(9) -0.0086(9) -0.0003(9)
C73 0.0268(12) 0.0434(14) 0.0369(13) -0.0101(11) -0.0115(10) 0.0006(10)
C74 0.0329(13) 0.0262(11) 0.0274(11) -0.0033(9) 0.0022(9) -0.0101(10)
C75 0.0307(13) 0.0397(14) 0.0346(13) -0.0077(11) 0.0096(10) -0.0118(11)
C76 0.0171(11) 0.0319(12) 0.0483(15) -0.0087(11) 0.0076(10) -0.0047(9)
C77 0.0218(11) 0.0202(11) 0.0402(13) -0.0079(9) -0.0011(9) -0.0011(9)
C78 0.0211(11) 0.0316(13) 0.0520(15) -0.0036(11) -0.0069(11) 0.0029(9)
O1S 0.0366(11) 0.0708(14) 0.0748(15) -0.0250(12) -0.0194(10) 0.0117(10)
C1S 0.060(2) 0.072(2) 0.0599(19) -0.0347(17) -0.0237(16) 0.0216(16)
C2S 0.0357(14) 0.0442(14) 0.0364(13) -0.0052(11) -0.0078(11) -0.0089(11)
C3S 0.0375(14) 0.0381(14) 0.0368(13) -0.0084(11) -0.0083(11) 0.0016(11)
C4S 0.0433(16) 0.0511(17) 0.0399(14) -0.0083(12) -0.0039(12) -0.0163(13)

loop_
_atom_type_symbol
_atom_type_description
_atom_type_scat_dispersion_real
_atom_type_scat_dispersion_imag
_atom_type_scat_source
C C 0.0033 0.0016 'International Tables Vol C Tables 4.2.6.8 and 6.1.1.4'
H H 0.0000 0.0000 'International Tables Vol C Tables 4.2.6.8 and 6.1.1.4'
Al Al 0.0645 0.0514 'International Tables Vol C Tables 4.2.6.8 and 6.1.1.4'
N N 0.0061 0.0033 'International Tables Vol C Tables 4.2.6.8 and 6.1.1.4'
O O 0.0106 0.0060 'International Tables Vol C Tables 4.2.6.8 and 6.1.1.4'

loop_
_geom_angle_atom_site_label_1
_geom_angle_atom_site_label_2
_geom_angle_atom_site_label_3
_geom_angle
O3 Al1 O1 175.54(7)
O3 Al1 O5 89.52(6)
O1 Al1 O5 94.85(6)
O3 Al1 N2 87.90(7)
O1 Al1 N2 87.79(7)
O5 Al1 N2 175.64(7)
O3 Al1 N1 91.69(7)
O1 Al1 N1 87.68(7)
O5 Al1 N1 86.47(7)
N2 Al1 N1 97.11(7)
O3 Al1 N3 94.49(7)
O1 Al1 N3 86.69(7)
O5 Al1 N3 86.74(7)
N2 Al1 N3 89.96(7)
N1 Al1 N3 170.78(7)
C1 O1 Al1 128.51(13)
C3 N1 C5 107.34(16)
C3 N1 Al1 119.72(13)
C5 N1 Al1 129.03(13)
O1 C1 C2 122.78(18)
O1 C1 C12 118.47(19)
C2 C1 C12 118.75(19)
O11 Al2 O9 90.51(7)
O11 Al2 O7 174.64(7)
O9 Al2 O7 94.81(7)
O11 Al2 N6 87.23(7)
O9 Al2 N6 177.51(7)
O7 Al2 N6 87.45(7)
O11 Al2 N5 93.39(7)
O9 Al2 N5 88.12(7)
O7 Al2 N5 86.12(6)
N6 Al2 N5 90.97(7)
O11 Al2 N4 92.71(7)
O9 Al2 N4 86.01(7)
O7 Al2 N4 88.33(7)
N6 Al2 N4 95.13(7)
N5 Al2 N4 171.57(7)
C3 O2 C4 105.71(15)
C16 N2 C18 107.39(16)
C16 N2 Al1 126.13(14)
C18 N2 Al1 126.16(13)
C9 C2 C1 120.50(19)
C9 C2 C3 119.7(2)
C1 C2 C3 119.81(18)
C14 O3 Al1 134.44(13)
C29 N3 C31 108.51(16)
C29 N3 Al1 120.30(13)
C31 N3 Al1 131.02(13)
N1 C3 O2 116.36(18)
N1 C3 C2 127.10(19)
O2 C3 C2 116.53(18)
C16 O4 C17 105.68(15)
C42 N4 C44 107.49(16)
C42 N4 Al2 121.66(14)
C44 N4 Al2 127.03(12)
O2 C4 C5 103.55(16)
C27 O5 Al1 127.29(12)
C55 N5 C57 107.63(16)
C55 N5 Al2 122.50(13)
C57 N5 Al2 129.85(12)
N1 C5 C4 101.99(16)
N1 C5 C6 110.55(16)
C4 C5 C6 115.23(18)
C29 O6 C30 106.79(15)
C68 N6 C70 107.32(17)
C68 N6 Al2 126.16(14)
C70 N6 Al2 126.37(12)
C7 C6 C8 111.32(19)
C7 C6 C5 112.68(17)
C8 C6 C5 110.23(18)
C40 O7 Al2 132.98(13)
C42 O8 C43 105.52(15)
C53 O9 Al2 129.49(13)
C10 C9 C2 120.6(2)
C55 O10 C56 105.88(14)
C9 C10 C11 118.8(2)
C66 O11 Al2 134.89(14)
C12 C11 C10 122.7(2)
C68 O12 C69 105.09(15)
C11 C12 C1 118.6(2)
C11 C12 C13 122.4(2)
C1 C12 C13 119.0(2)
O3 C14 C15 123.46(17)
O3 C14 C25 117.81(17)
C15 C14 C25 118.71(17)
C22 C15 C14 120.67(18)
C22 C15 C16 120.78(18)
C14 C15 C16 118.55(17)
N2 C16 O4 116.67(17)
N2 C16 C15 126.30(18)
O4 C16 C15 117.03(17)
O4 C17 C18 103.55(15)
N2 C18 C17 101.74(16)
N2 C18 C19 111.96(17)
C17 C18 C19 114.70(18)
C21 C19 C20 110.43(19)
C21 C19 C18 110.06(19)
C20 C19 C18 113.46(18)
C23 C22 C15 120.07(19)
C22 C23 C24 119.54(19)
C25 C24 C23 122.13(19)
C24 C25 C14 118.83(19)
C24 C25 C26 123.27(18)
C14 C25 C26 117.89(17)
O5 C27 C28 122.42(17)
O5 C27 C38 118.90(18)
C28 C27 C38 118.66(17)
C35 C28 C27 120.35(18)
C35 C28 C29 120.53(18)
C27 C28 C29 118.70(17)
N3 C29 O6 116.24(17)
N3 C29 C28 127.49(18)
O6 C29 C28 116.21(16)
O6 C30 C31 104.99(16)
N3 C31 C32 112.61(16)
N3 C31 C30 102.47(16)
C32 C31 C30 114.75(18)
C33 C32 C34 111.10(19)
C33 C32 C31 112.79(17)
C34 C32 C31 110.43(17)
C36 C35 C28 120.1(2)
C35 C36 C37 119.81(19)
C38 C37 C36 122.25(19)
C37 C38 C27 118.78(19)
C37 C38 C39 122.96(19)
C27 C38 C39 118.25(18)
O7 C40 C41 123.50(18)
O7 C40 C51 117.70(18)
C41 C40 C51 118.79(18)
C48 C41 C40 119.91(19)
C48 C41 C42 120.58(19)
C40 C41 C42 119.44(17)
N4 C42 O8 116.33(18)
N4 C42 C41 127.20(18)
O8 C42 C41 116.45(17)
O8 C43 C44 103.45(16)
N4 C44 C43 101.46(16)
N4 C44 C45 110.86(17)
C43 C44 C45 115.00(17)
C47 C45 C46 111.48(18)
C47 C45 C44 113.36(18)
C46 C45 C44 110.33(18)
C49 C48 C41 121.0(2)
C48 C49 C50 119.33(19)
C51 C50 C49 121.8(2)
C50 C51 C40 119.1(2)
C50 C51 C52 122.57(19)
C40 C51 C52 118.33(18)
O9 C53 C54 123.16(18)
O9 C53 C64 118.11(18)
C54 C53 C64 118.71(18)
C53 C54 C61 120.50(18)
C53 C54 C55 119.53(17)
C61 C54 C55 119.87(18)
N5 C55 O10 116.70(17)
N5 C55 C54 126.98(18)
O10 C55 C54 116.29(16)
O10 C56 C57 104.51(15)
N5 C57 C58 112.13(16)
N5 C57 C56 102.04(15)
C58 C57 C56 115.11(16)
C60 C58 C59 112.18(18)
C60 C58 C57 112.62(17)
C59 C58 C57 110.18(17)
C62 C61 C54 120.3(2)
C61 C62 C63 119.3(2)
C64 C63 C62 122.4(2)
C63 C64 C53 118.7(2)
C63 C64 C65 123.3(2)
C53 C64 C65 117.93(19)
O11 C66 C67 122.96(18)
O11 C66 C77 118.86(19)
C67 C66 C77 118.16(18)
C74 C67 C66 120.9(2)
C74 C67 C68 120.7(2)
C66 C67 C68 118.40(17)
N6 C68 O12 116.07(18)
N6 C68 C67 126.56(19)
O12 C68 C67 117.37(17)
O12 C69 C70 103.37(15)
N6 C70 C69 101.17(16)
N6 C70 C71 111.05(16)
C69 C70 C71 113.98(17)
C73 C71 C72 110.60(18)
C73 C71 C70 109.73(17)
C72 C71 C70 113.32(17)
C75 C74 C67 120.2(2)
C74 C75 C76 119.3(2)
C77 C76 C75 122.2(2)
C76 C77 C66 118.9(2)
C76 C77 C78 122.9(2)
C66 C77 C78 118.16(19)
C4S O1S C1S 108.5(2)
O1S C1S C2S 107.4(2)
C1S C2S C3S 103.3(2)
C4S C3S C2S 101.9(2)
O1S C4S C3S 105.4(2)
C8S O2S C5S 92.2(8)
C6S C5S O2S 111.0(9)
C7S C6S C5S 107.9(10)
C6S C7S C8S 100.6(9)
C7S C8S O2S 120.5(9)
C5S' O2S' C8S' 93.5(13)
C6S' C5S' O2S' 106.0(15)
C5S' C6S' C7S' 93.2(13)
C8S' C7S' C6S' 105.1(13)
C7S' C8S' O2S' 108.2(12)

loop_
_geom_bond_atom_site_label_1
_geom_bond_atom_site_label_2
_geom_bond_distance
Al1 O3 1.8209(14)
Al1 O1 1.8413(14)
Al1 O5 1.8523(14)
Al1 N2 2.0278(18)
Al1 N1 2.0457(17)
Al1 N3 2.0500(17)
O1 C1 1.318(2)
N1 C3 1.287(3)
N1 C5 1.489(2)
C1 C2 1.408(3)
C1 C12 1.418(3)
Al2 O11 1.8356(14)
Al2 O9 1.8418(15)
Al2 O7 1.8450(14)
Al2 N6 2.0335(17)
Al2 N5 2.0369(17)
Al2 N4 2.0490(17)
O2 C3 1.349(3)
O2 C4 1.455(3)
N2 C16 1.289(3)
N2 C18 1.496(2)
C2 C9 1.406(3)
C2 C3 1.454(3)
O3 C14 1.309(2)
N3 C29 1.290(2)
N3 C31 1.483(2)
O4 C16 1.347(2)
O4 C17 1.465(2)
N4 C42 1.289(3)
N4 C44 1.492(2)
C4 C5 1.524(3)
O5 C27 1.304(2)
N5 C55 1.293(3)
N5 C57 1.488(2)
C5 C6 1.537(3)
O6 C29 1.355(2)
O6 C30 1.448(3)
N6 C68 1.291(3)
N6 C70 1.489(3)
C6 C7 1.527(3)
C6 C8 1.528(3)
O7 C40 1.314(2)
O8 C42 1.355(2)
O8 C43 1.460(3)
O9 C53 1.306(2)
C9 C10 1.367(3)
O10 C55 1.354(2)
O10 C56 1.451(2)
C10 C11 1.398(4)
O11 C66 1.308(2)
C11 C12 1.383(3)
O12 C68 1.351(2)
O12 C69 1.464(3)
C12 C13 1.492(3)
C14 C15 1.409(3)
C14 C25 1.426(3)
C15 C22 1.404(3)
C15 C16 1.452(3)
C17 C18 1.530(3)
C18 C19 1.535(3)
C19 C21 1.526(3)
C19 C20 1.533(3)
C22 C23 1.381(3)
C23 C24 1.393(3)
C24 C25 1.385(3)
C25 C26 1.502(3)
C27 C28 1.417(3)
C27 C38 1.425(3)
C28 C35 1.406(3)
C28 C29 1.447(3)
C30 C31 1.538(3)
C31 C32 1.537(3)
C32 C33 1.525(3)
C32 C34 1.529(3)
C35 C36 1.370(3)
C36 C37 1.393(3)
C37 C38 1.379(3)
C38 C39 1.503(3)
C40 C41 1.411(3)
C40 C51 1.421(3)
C41 C48 1.404(3)
C41 C42 1.453(3)
C43 C44 1.534(3)
C44 C45 1.538(3)
C45 C47 1.521(3)
C45 C46 1.525(3)
C48 C49 1.365(3)
C49 C50 1.398(3)
C50 C51 1.381(3)
C51 C52 1.499(3)
C53 C54 1.407(3)
C53 C64 1.424(3)
C54 C61 1.411(3)
C54 C55 1.448(3)
C56 C57 1.537(3)
C57 C58 1.532(3)
C58 C60 1.519(3)
C58 C59 1.532(3)
C61 C62 1.372(3)
C62 C63 1.393(3)
C63 C64 1.384(3)
C64 C65 1.496(3)
C66 C67 1.418(3)
C66 C77 1.423(3)
C67 C74 1.406(3)
C67 C68 1.439(3)
C69 C70 1.521(3)
C70 C71 1.539(3)
C71 C73 1.524(3)
C71 C72 1.529(3)
C74 C75 1.370(3)
C75 C76 1.406(4)
C76 C77 1.385(3)
C77 C78 1.498(3)
O1S C4S 1.420(3)
O1S C1S 1.437(4)
C1S C2S 1.492(4)
C2S C3S 1.506(3)
C3S C4S 1.502(4)
O2S C8S 1.489(11)
O2S C5S 1.524(11)
C5S C6S 1.495(12)
C6S C7S 1.360(12)
C7S C8S 1.470(11)
O2S' C5S' 1.482(14)
O2S' C8S' 1.530(14)
C5S' C6S' 1.481(14)
C6S' C7S' 1.490(16)
C7S' C8S' 1.484(14)

loop_
_geom_torsion_atom_site_label_1
_geom_torsion_atom_site_label_2
_geom_torsion_atom_site_label_3
_geom_torsion_atom_site_label_4
_geom_torsion
O3 Al1 O1 C1 -121.1(9)
O5 Al1 O1 C1 47.01(16)
N2 Al1 O1 C1 -136.45(16)
N1 Al1 O1 C1 -39.25(16)
N3 Al1 O1 C1 133.45(16)
O3 Al1 N1 C3 -148.29(16)
O1 Al1 N1 C3 36.13(16)
O5 Al1 N1 C3 -58.88(16)
N2 Al1 N1 C3 123.62(16)
N3 Al1 N1 C3 -16.2(5)
O3 Al1 N1 C5 6.49(16)
O1 Al1 N1 C5 -169.08(16)
O5 Al1 N1 C5 95.90(16)
N2 Al1 N1 C5 -81.60(16)
N3 Al1 N1 C5 138.6(4)
Al1 O1 C1 C2 26.8(3)
Al1 O1 C1 C12 -153.14(15)
O3 Al1 N2 C16 -2.57(17)
O1 Al1 N2 C16 176.25(17)
O5 Al1 N2 C16 -56.2(10)
N1 Al1 N2 C16 88.87(17)
N3 Al1 N2 C16 -97.06(17)
O3 Al1 N2 C18 170.07(16)
O1 Al1 N2 C18 -11.11(16)
O5 Al1 N2 C18 116.4(9)
N1 Al1 N2 C18 -98.49(16)
N3 Al1 N2 C18 75.57(16)
O1 C1 C2 C9 -178.97(19)
C12 C1 C2 C9 1.0(3)
O1 C1 C2 C3 2.3(3)
C12 C1 C2 C3 -177.69(19)
O1 Al1 O3 C14 2.2(10)
O5 Al1 O3 C14 -165.99(17)
N2 Al1 O3 C14 17.52(18)
N1 Al1 O3 C14 -79.53(18)
N3 Al1 O3 C14 107.32(17)
O3 Al1 N3 C29 122.45(15)
O1 Al1 N3 C29 -61.86(15)
O5 Al1 N3 C29 33.19(15)
N2 Al1 N3 C29 -149.66(15)
N1 Al1 N3 C29 -9.5(5)
O3 Al1 N3 C31 -62.94(17)
O1 Al1 N3 C31 112.75(17)
O5 Al1 N3 C31 -152.20(17)
N2 Al1 N3 C31 24.95(17)
N1 Al1 N3 C31 165.1(4)
C5 N1 C3 O2 -3.1(2)
Al1 N1 C3 O2 156.59(14)
C5 N1 C3 C2 176.0(2)
Al1 N1 C3 C2 -24.3(3)
C4 O2 C3 N1 -11.7(2)
C4 O2 C3 C2 169.06(18)
C9 C2 C3 N1 -179.4(2)
C1 C2 C3 N1 -0.7(3)
C9 C2 C3 O2 -0.2(3)
C1 C2 C3 O2 178.48(18)
O11 Al2 N4 C42 -157.70(16)
O9 Al2 N4 C42 -67.38(17)
O7 Al2 N4 C42 27.56(17)
N6 Al2 N4 C42 114.85(17)
N5 Al2 N4 C42 -21.3(6)
O11 Al2 N4 C44 -2.57(17)
O9 Al2 N4 C44 87.75(16)
O7 Al2 N4 C44 -177.31(16)
N6 Al2 N4 C44 -90.03(16)
N5 Al2 N4 C44 133.8(5)
C3 O2 C4 C5 20.5(2)
O3 Al1 O5 C27 -139.07(16)
O1 Al1 O5 C27 41.85(16)
N2 Al1 O5 C27 -85.5(9)
N1 Al1 O5 C27 129.21(16)
N3 Al1 O5 C27 -44.54(16)
O11 Al2 N5 C55 115.33(16)
O9 Al2 N5 C55 24.93(16)
O7 Al2 N5 C55 -70.02(16)
N6 Al2 N5 C55 -157.39(16)
N4 Al2 N5 C55 -21.0(6)
O11 Al2 N5 C57 -66.91(16)
O9 Al2 N5 C57 -157.31(16)
O7 Al2 N5 C57 107.75(16)
N6 Al2 N5 C57 20.37(17)
N4 Al2 N5 C57 156.8(4)
C3 N1 C5 C4 15.7(2)
Al1 N1 C5 C4 -141.54(15)
C3 N1 C5 C6 -107.37(19)
Al1 N1 C5 C6 95.44(19)
O2 C4 C5 N1 -21.5(2)
O2 C4 C5 C6 98.3(2)
O11 Al2 N6 C68 -4.17(16)
O9 Al2 N6 C68 -28.9(17)
O7 Al2 N6 C68 176.40(16)
N5 Al2 N6 C68 -97.52(16)
N4 Al2 N6 C68 88.30(16)
O11 Al2 N6 C70 170.85(15)
O9 Al2 N6 C70 146.1(16)
O7 Al2 N6 C70 -8.58(15)
N5 Al2 N6 C70 77.50(15)
N4 Al2 N6 C70 -96.67(15)
N1 C5 C6 C7 64.7(2)
C4 C5 C6 C7 -50.2(2)
N1 C5 C6 C8 -170.22(18)
C4 C5 C6 C8 74.8(2)
O11 Al2 O7 C40 -122.6(7)
O9 Al2 O7 C40 64.64(17)
N6 Al2 O7 C40 -116.43(17)
N5 Al2 O7 C40 152.43(17)
N4 Al2 O7 C40 -21.21(17)
O11 Al2 O9 C53 -128.96(16)
O7 Al2 O9 C53 50.37(17)
N6 Al2 O9 C53 -104.3(17)
N5 Al2 O9 C53 -35.58(17)
N4 Al2 O9 C53 138.36(17)
C1 C2 C9 C10 -1.5(3)
C3 C2 C9 C10 177.2(2)
C2 C9 C10 C11 0.8(3)
O9 Al2 O11 C66 -162.90(18)
O7 Al2 O11 C66 24.3(8)
N6 Al2 O11 C66 18.15(18)
N5 Al2 O11 C66 108.95(18)
N4 Al2 O11 C66 -76.87(18)
C9 C10 C11 C12 0.3(4)
C10 C11 C12 C1 -0.8(3)
C10 C11 C12 C13 178.1(2)
O1 C1 C12 C11 -179.92(19)
C2 C1 C12 C11 0.1(3)
O1 C1 C12 C13 1.2(3)
C2 C1 C12 C13 -178.8(2)
Al1 O3 C14 C15 -18.4(3)
Al1 O3 C14 C25 163.32(14)
O3 C14 C15 C22 -179.31(18)
C25 C14 C15 C22 -1.0(3)
O3 C14 C15 C16 -0.4(3)
C25 C14 C15 C16 177.92(18)
C18 N2 C16 O4 -4.4(2)
Al1 N2 C16 O4 169.33(13)
C18 N2 C16 C15 175.28(19)
Al1 N2 C16 C15 -10.9(3)
C17 O4 C16 N2 -10.4(2)
C17 O4 C16 C15 169.85(18)
C22 C15 C16 N2 -166.8(2)
C14 C15 C16 N2 14.3(3)
C22 C15 C16 O4 13.0(3)
C14 C15 C16 O4 -165.99(17)
C16 O4 C17 C18 19.8(2)
C16 N2 C18 C17 16.4(2)
Al1 N2 C18 C17 -157.37(14)
C16 N2 C18 C19 -106.6(2)
Al1 N2 C18 C19 79.7(2)
O4 C17 C18 N2 -21.5(2)
O4 C17 C18 C19 99.6(2)
N2 C18 C19 C21 -165.37(19)
C17 C18 C19 C21 79.3(2)
N2 C18 C19 C20 70.3(2)
C17 C18 C19 C20 -44.9(2)
C14 C15 C22 C23 -1.1(3)
C16 C15 C22 C23 179.98(19)
C15 C22 C23 C24 1.7(3)
C22 C23 C24 C25 -0.1(3)
C23 C24 C25 C14 -2.0(3)
C23 C24 C25 C26 176.9(2)
O3 C14 C25 C24 -179.10(18)
C15 C14 C25 C24 2.5(3)
O3 C14 C25 C26 2.0(3)
C15 C14 C25 C26 -176.41(17)
Al1 O5 C27 C28 31.3(3)
Al1 O5 C27 C38 -150.66(14)
O5 C27 C28 C35 -179.85(18)
C38 C27 C28 C35 2.1(3)
O5 C27 C28 C29 7.5(3)
C38 C27 C28 C29 -170.48(18)
C31 N3 C29 O6 -4.4(2)
Al1 N3 C29 O6 171.34(12)
C31 N3 C29 C28 172.63(19)
Al1 N3 C29 C28 -11.7(3)
C30 O6 C29 N3 -2.4(2)
C30 O6 C29 C28 -179.78(17)
C35 C28 C29 N3 171.95(19)
C27 C28 C29 N3 -15.4(3)
C35 C28 C29 O6 -11.0(3)
C27 C28 C29 O6 161.57(17)
C29 O6 C30 C31 7.7(2)
C29 N3 C31 C32 -115.14(18)
Al1 N3 C31 C32 69.8(2)
C29 N3 C31 C30 8.7(2)
Al1 N3 C31 C30 -166.41(14)
O6 C30 C31 N3 -9.7(2)
O6 C30 C31 C32 112.64(19)
N3 C31 C32 C33 52.7(2)
C30 C31 C32 C33 -64.0(2)
N3 C31 C32 C34 177.65(17)
C30 C31 C32 C34 60.9(2)
C27 C28 C35 C36 -1.5(3)
C29 C28 C35 C36 170.97(19)
C28 C35 C36 C37 -0.2(3)
C35 C36 C37 C38 1.3(3)
C36 C37 C38 C27 -0.6(3)
C36 C37 C38 C39 178.1(2)
O5 C27 C38 C37 -179.17(18)
C28 C27 C38 C37 -1.1(3)
O5 C27 C38 C39 2.0(3)
C28 C27 C38 C39 -179.89(18)
Al2 O7 C40 C41 11.0(3)
Al2 O7 C40 C51 -170.19(14)
O7 C40 C41 C48 178.32(18)
C51 C40 C41 C48 -0.4(3)
O7 C40 C41 C42 1.4(3)
C51 C40 C41 C42 -177.41(18)
C44 N4 C42 O8 -5.3(2)
Al2 N4 C42 O8 154.10(14)
C44 N4 C42 C41 173.1(2)
Al2 N4 C42 C41 -27.5(3)
C43 O8 C42 N4 -10.7(2)
C43 O8 C42 C41 170.69(18)
C48 C41 C42 N4 -167.4(2)
C40 C41 C42 N4 9.6(3)
C48 C41 C42 O8 11.0(3)
C40 C41 C42 O8 -172.05(18)
C42 O8 C43 C44 21.1(2)
C42 N4 C44 C43 17.9(2)
Al2 N4 C44 C43 -140.06(15)
C42 N4 C44 C45 -104.71(19)
Al2 N4 C44 C45 97.34(18)
O8 C43 C44 N4 -23.2(2)
O8 C43 C44 C45 96.5(2)
N4 C44 C45 C47 68.5(2)
C43 C44 C45 C47 -45.8(3)
N4 C44 C45 C46 -165.66(17)
C43 C44 C45 C46 80.0(2)
C40 C41 C48 C49 -0.9(3)
C42 C41 C48 C49 176.1(2)
C41 C48 C49 C50 1.0(3)
C48 C49 C50 C51 0.2(3)
C49 C50 C51 C40 -1.5(3)
C49 C50 C51 C52 179.3(2)
O7 C40 C51 C50 -177.26(18)
C41 C40 C51 C50 1.6(3)
O7 C40 C51 C52 2.0(3)
C41 C40 C51 C52 -179.17(19)
Al2 O9 C53 C54 27.1(3)
Al2 O9 C53 C64 -154.06(15)
O9 C53 C54 C61 -179.91(18)
C64 C53 C54 C61 1.3(3)
O9 C53 C54 C55 3.7(3)
C64 C53 C54 C55 -175.07(18)
C57 N5 C55 O10 -4.2(2)
Al2 N5 C55 O10 174.03(12)
C57 N5 C55 C54 173.84(18)
Al2 N5 C55 C54 -8.0(3)
C56 O10 C55 N5 -8.0(2)
C56 O10 C55 C54 173.81(16)
C53 C54 C55 N5 -11.7(3)
C61 C54 C55 N5 171.9(2)
C53 C54 C55 O10 166.32(18)
C61 C54 C55 O10 -10.0(3)
C55 O10 C56 C57 15.83(19)
C55 N5 C57 C58 -110.18(18)
Al2 N5 C57 C58 71.8(2)
C55 N5 C57 C56 13.5(2)
Al2 N5 C57 C56 -164.49(13)
O10 C56 C57 N5 -17.57(19)
O10 C56 C57 C58 104.11(19)
N5 C57 C58 C60 53.4(2)
C56 C57 C58 C60 -62.6(2)
N5 C57 C58 C59 179.50(17)
C56 C57 C58 C59 63.5(2)
C53 C54 C61 C62 -0.2(3)
C55 C54 C61 C62 176.2(2)
C54 C61 C62 C63 -0.9(3)
C61 C62 C63 C64 0.8(4)
C62 C63 C64 C53 0.3(3)
C62 C63 C64 C65 -178.5(2)
O9 C53 C64 C63 179.81(19)
C54 C53 C64 C63 -1.3(3)
O9 C53 C64 C65 -1.4(3)
C54 C53 C64 C65 177.5(2)
Al2 O11 C66 C67 -15.7(3)
Al2 O11 C66 C77 165.73(14)
O11 C66 C67 C74 174.96(18)
C77 C66 C67 C74 -6.5(3)
O11 C66 C67 C68 -5.5(3)
C77 C66 C67 C68 173.00(17)
C70 N6 C68 O12 -6.8(2)
Al2 N6 C68 O12 169.03(12)
C70 N6 C68 C67 172.73(18)
Al2 N6 C68 C67 -11.5(3)
C69 O12 C68 N6 -10.8(2)
C69 O12 C68 C67 169.66(17)
C74 C67 C68 N6 -162.03(19)
C66 C67 C68 N6 18.5(3)
C74 C67 C68 O12 17.5(3)
C66 C67 C68 O12 -162.04(17)
C68 O12 C69 C70 22.76(19)
C68 N6 C70 C69 20.32(19)
Al2 N6 C70 C69 -155.47(13)
C68 N6 C70 C71 -101.01(19)
Al2 N6 C70 C71 83.20(19)
O12 C69 C70 N6 -25.59(18)
O12 C69 C70 C71 93.66(19)
N6 C70 C71 C73 -167.89(17)
C69 C70 C71 C73 78.6(2)
N6 C70 C71 C72 67.9(2)
C69 C70 C71 C72 -45.5(2)
C66 C67 C74 C75 1.7(3)
C68 C67 C74 C75 -177.8(2)
C67 C74 C75 C76 2.8(3)
C74 C75 C76 C77 -2.5(4)
C75 C76 C77 C66 -2.4(3)
C75 C76 C77 C78 177.6(2)
O11 C66 C77 C76 -174.64(19)
C67 C66 C77 C76 6.7(3)
O11 C66 C77 C78 5.4(3)
C67 C66 C77 C78 -173.24(19)
C4S O1S C1S C2S -2.4(3)
O1S C1S C2S C3S -20.2(3)
C1S C2S C3S C4S 33.6(3)
C1S O1S C4S C3S 24.3(3)
C2S C3S C4S O1S -36.0(3)
C8S O2S C5S C6S -20.2(12)
O2S C5S C6S C7S 31.1(16)
C5S C6S C7S C8S -23.6(16)
C6S C7S C8S O2S 11.5(18)
C5S O2S C8S C7S 5.8(14)
C8S' O2S' C5S' C6S' 51(2)
O2S' C5S' C6S' C7S' -59(2)
C5S' C6S' C7S' C8S' 40(2)
C6S' C7S' C8S' O2S' -11(3)
C5S' O2S' C8S' C7S' -22(2)
